data_7056606
loop_
_publ_author_name
'Azary, Akbar'
'Bezaatpour, Abolfazl'
'Zahri, Saber'
'Amiri, Mandana'

_publ_section_title
;
 Synthesis, characterization, Crystal structure Electrochemical,
 Solvatochromic and Biological investigation of Novel N4 and N3 type
 Cu(II) Schiff base complexes
;
_journal_name_full 'New J. Chem.'
_journal_paper_doi 10.1039/C7NJ02187A
_journal_year 2017
_chemical_formula_sum 'C20 H19 Cu N5 O6'
_chemical_formula_weight 488.8
_chemical_name_systematic
;
 ?
;
_space_group_IT_number 14
_symmetry_cell_setting monoclinic
_symmetry_Int_Tables_number 14
_symmetry_space_group_name_Hall '-P 2yn'
_symmetry_space_group_name_H-M 'P 1 21/n 1'
_atom_sites_solution_hydrogens mixed
_audit_creation_date 2017-06-11T19:03:34-00:00
_audit_creation_method 'WinGX routine CIF_UPDATE'
_audit_update_record
;
2017-06-12 deposited with the CCDC.
2017-09-11 downloaded from the CCDC.
;
_cell_angle_alpha 90
_cell_angle_beta 97.83(3)
_cell_angle_gamma 90
_cell_formula_units_Z 4
_cell_length_a 9.3600(19)
_cell_length_b 23.494(5)
_cell_length_c 9.6076(19)
_cell_measurement_reflns_used 6003
_cell_measurement_temperature 293(2)
_cell_measurement_theta_max 23.28
_cell_measurement_theta_min 1.73
_cell_volume 2093.1(8)
_computing_cell_refinement 'STOE X-AREA'
_computing_data_collection 'STOE X-AREA'
_computing_data_reduction 'STOE X-RED'
_computing_structure_refinement 'SHELXL-2014 (Sheldrick, 2014)'
_diffrn_ambient_temperature 293(2)
_diffrn_detector 'image plate (34 cm diameter)'
_diffrn_detector_area_resol_mean 6.67
_diffrn_measured_fraction_theta_full 0.999
_diffrn_measured_fraction_theta_max 0.999
_diffrn_measurement_device '2-circle goniometer'
_diffrn_measurement_device_type 'STOE IPDS 2T'
_diffrn_measurement_method 'rotation method'
_diffrn_radiation_monochromator 'plane graphite'
_diffrn_radiation_type MoK\a
_diffrn_radiation_wavelength 0.71073
_diffrn_reflns_av_R_equivalents 0.1225
_diffrn_reflns_Laue_measured_fraction_full 0.999
_diffrn_reflns_Laue_measured_fraction_max 0.999
_diffrn_reflns_limit_h_max 11
_diffrn_reflns_limit_h_min -11
_diffrn_reflns_limit_k_max 27
_diffrn_reflns_limit_k_min -27
_diffrn_reflns_limit_l_max 11
_diffrn_reflns_limit_l_min -10
_diffrn_reflns_number 15232
_diffrn_reflns_point_group_measured_fraction_full 0.999
_diffrn_reflns_point_group_measured_fraction_max 0.999
_diffrn_reflns_theta_full 25
_diffrn_reflns_theta_max 24.991
_diffrn_reflns_theta_min 1.734
_diffrn_source 'sealed X-ray tube, 12 x 0.4 mm long-fine focus'
_exptl_absorpt_coefficient_mu 1.092
_exptl_absorpt_correction_T_max 0.9666
_exptl_absorpt_correction_T_min 0.9213
_exptl_absorpt_correction_type integration
_exptl_crystal_colour 'Dark Blue'
_exptl_crystal_density_diffrn 1.551
_exptl_crystal_description block
_exptl_crystal_F_000 1004
_exptl_crystal_size_max 0.27
_exptl_crystal_size_mid 0.2
_exptl_crystal_size_min 0.083
_refine_diff_density_max 0.464
_refine_diff_density_min -0.443
_refine_diff_density_rms 0.06
_refine_ls_extinction_method none
_refine_ls_goodness_of_fit_ref 0.778
_refine_ls_hydrogen_treatment mixed
_refine_ls_matrix_type full
_refine_ls_number_parameters 297
_refine_ls_number_reflns 3682
_refine_ls_number_restraints 0
_refine_ls_restrained_S_all 0.778
_refine_ls_R_factor_all 0.1485
_refine_ls_R_factor_gt 0.0499
_refine_ls_shift/su_max 0.000
_refine_ls_shift/su_mean 0.000
_refine_ls_structure_factor_coef Fsqd
_refine_ls_weighting_details 'w=1/[\s^2^(Fo^2^)+(0.0513P)^2^] where P=(Fo^2^+2Fc^2^)/3'
_refine_ls_weighting_scheme calc
_refine_ls_wR_factor_gt 0.1005
_refine_ls_wR_factor_ref 0.1254
_reflns_number_gt 1475
_reflns_number_total 3682
_reflns_threshold_expression 'I > 2\s(I)'
_cod_data_source_file c7nj02187a2.cif
_cod_data_source_block sad1
_cod_original_sg_symbol_H-M 'P 21/n'
_cod_database_code 7056606
_shelx_estimated_absorpt_t_min 0.757
_shelx_estimated_absorpt_t_max 0.915

loop_
_symmetry_equiv_pos_as_xyz
'x, y, z'
'-x+1/2, y+1/2, -z+1/2'
'-x, -y, -z'
'x-1/2, -y-1/2, z-1/2'

loop_
_atom_site_label
_atom_site_type_symbol
_atom_site_fract_x
_atom_site_fract_y
_atom_site_fract_z
_atom_site_U_iso_or_equiv
_atom_site_adp_type
_atom_site_occupancy
_atom_site_calc_flag
Cu1 Cu 0.32083(7) 0.00185(3) 0.67450(7) 0.0622(2) Uani 1 d
O4 O 0.5219(5) -0.0476(2) 0.7882(7) 0.118(2) Uani 1 d
O1 O 0.1384(6) 0.0391(3) 0.4593(6) 0.123(2) Uani 1 d
O5 O 0.6542(7) -0.1196(3) 0.8018(6) 0.138(2) Uani 1 d
O2 O 0.2938(5) -0.02946(18) 0.4816(5) 0.0750(12) Uani 1 d
O6 O 0.4878(8) -0.1137(3) 0.6414(7) 0.168(3) Uani 1 d
O3 O 0.1546(6) -0.0162(3) 0.2833(6) 0.124(2) Uani 1 d
N5 N 0.4437(7) 0.0697(3) 0.6484(7) 0.0655(17) Uani 1 d
N1 N 0.1911(6) -0.0015(3) 0.4033(7) 0.0861(15) Uani 1 d
N3 N 0.2958(5) 0.04169(18) 0.8488(5) 0.0559(12) Uani 1 d
N2 N 0.5558(6) -0.0930(3) 0.7412(6) 0.0654(14) Uani 1 d
N4 N 0.1894(5) -0.05355(19) 0.7546(5) 0.0585(12) Uani 1 d
C3 C 0.2334(6) 0.0148(2) 0.9372(6) 0.0552(15) Uani 1 d
H5 H 0.23 0.0283 1.0277 0.066 Uiso 1 calc
C2 C 0.3632(6) 0.0980(2) 0.8689(6) 0.0572(15) Uani 1 d
H11 H 0.3962 0.1039 0.9692 0.069 Uiso 1 calc
C1 C 0.4974(6) 0.0935(2) 0.7884(6) 0.0551(15) Uani 1 d
H17 H 0.5624 0.0651 0.8377 0.066 Uiso 1 calc
C10 C 0.1344(7) 0.1336(3) 0.7274(7) 0.0773(19) Uani 1 d
H10 H 0.114 0.0968 0.695 0.093 Uiso 1 calc
C15 C 0.5803(6) 0.1493(2) 0.7922(7) 0.0575(16) Uani 1 d
C16 C 0.6511(6) 0.1679(3) 0.9212(7) 0.0673(17) Uani 1 d
H16 H 0.6494 0.1453 1.0005 0.081 Uiso 1 calc
C9 C 0.2572(6) 0.1440(2) 0.8175(6) 0.0535(14) Uani 1 d
C14 C 0.2824(6) 0.1994(3) 0.8656(7) 0.0699(17) Uani 1 d
H6 H 0.3641 0.207 0.9294 0.084 Uiso 1 calc
C4 C 0.1669(6) -0.0391(2) 0.8865(7) 0.0561(15) Uani 1 d
C20 C 0.5857(7) 0.1836(3) 0.6766(7) 0.0747(18) Uani 1 d
H12 H 0.5411 0.1717 0.5889 0.09 Uiso 1 calc
C8 C 0.0850(6) -0.0723(3) 0.9659(7) 0.0649(17) Uani 1 d
H1 H 0.0733 -0.0622 1.0573 0.078 Uiso 1 calc
C17 C 0.7237(7) 0.2193(3) 0.9334(9) 0.080(2) Uani 1 d
H15 H 0.7718 0.2307 1.02 0.096 Uiso 1 calc
C7 C 0.0217(7) -0.1207(3) 0.9039(8) 0.0774(19) Uani 1 d
H2 H -0.0357 -0.1434 0.9529 0.093 Uiso 1 calc
C19 C 0.6572(8) 0.2357(3) 0.6893(9) 0.084(2) Uani 1 d
H13 H 0.6594 0.2586 0.6106 0.101 Uiso 1 calc
C12 C 0.0656(8) 0.2328(3) 0.7295(8) 0.086(2) Uani 1 d
H8 H 0.0018 0.2621 0.6998 0.103 Uiso 1 calc
C6 C 0.0431(7) -0.1355(3) 0.7701(8) 0.0767(19) Uani 1 d
H3 H 0.0007 -0.1681 0.7278 0.092 Uiso 1 calc
C18 C 0.7247(7) 0.2532(3) 0.8184(10) 0.090(2) Uani 1 d
H14 H 0.7711 0.2883 0.8273 0.108 Uiso 1 calc
C13 C 0.1895(8) 0.2435(3) 0.8211(8) 0.0820(19) Uani 1 d
H7 H 0.2104 0.2804 0.8529 0.098 Uiso 1 calc
C5 C 0.1291(7) -0.1011(3) 0.6993(7) 0.0713(18) Uani 1 d
H4 H 0.1453 -0.1116 0.6094 0.086 Uiso 1 calc
C11 C 0.0383(8) 0.1781(4) 0.6829(8) 0.097(2) Uani 1 d
H9 H -0.0448 0.1704 0.6212 0.116 Uiso 1 calc
H18 H 0.498(4) 0.0591(16) 0.621(4) 0.001(12) Uiso 1 d
H19 H 0.393(6) 0.099(2) 0.589(6) 0.070(19) Uiso 1 d

loop_
_atom_site_aniso_label
_atom_site_aniso_U_11
_atom_site_aniso_U_22
_atom_site_aniso_U_33
_atom_site_aniso_U_23
_atom_site_aniso_U_13
_atom_site_aniso_U_12
Cu1 0.0620(4) 0.0638(4) 0.0641(4) -0.0098(5) 0.0201(3) -0.0001(5)
O4 0.073(3) 0.064(3) 0.208(6) -0.030(4) -0.011(3) 0.023(3)
O1 0.112(4) 0.150(5) 0.098(4) -0.025(4) -0.013(3) 0.057(4)
O5 0.150(6) 0.141(5) 0.117(5) -0.034(4) -0.006(4) 0.074(5)
O2 0.067(3) 0.089(3) 0.071(3) -0.016(2) 0.016(2) 0.008(2)
O6 0.172(7) 0.208(8) 0.113(5) -0.035(5) -0.023(5) 0.024(6)
O3 0.132(5) 0.168(6) 0.066(3) -0.026(3) -0.005(3) -0.018(4)
N5 0.065(4) 0.066(4) 0.073(5) -0.007(3) 0.036(3) 0.014(3)
N1 0.080(4) 0.102(4) 0.078(4) -0.014(5) 0.015(3) -0.002(4)
N3 0.048(3) 0.047(3) 0.075(4) -0.007(2) 0.015(3) 0.002(2)
N2 0.058(4) 0.079(4) 0.056(4) 0.006(3) -0.005(3) 0.007(3)
N4 0.055(3) 0.056(3) 0.065(3) -0.007(3) 0.012(3) 0.002(2)
C3 0.054(3) 0.055(4) 0.057(4) -0.003(3) 0.014(3) 0.004(3)
C2 0.055(3) 0.060(4) 0.060(4) -0.008(3) 0.020(3) -0.004(3)
C1 0.049(3) 0.062(4) 0.057(4) -0.002(3) 0.017(3) 0.005(3)
C10 0.071(5) 0.071(5) 0.091(5) -0.015(4) 0.014(4) 0.013(4)
C15 0.048(4) 0.047(3) 0.083(5) 0.010(3) 0.026(3) 0.013(3)
C16 0.051(4) 0.068(4) 0.084(5) 0.006(4) 0.010(3) -0.005(3)
C9 0.044(4) 0.059(4) 0.062(4) -0.004(3) 0.023(3) 0.006(3)
C14 0.054(4) 0.066(4) 0.095(5) -0.009(4) 0.028(3) -0.002(3)
C4 0.052(4) 0.055(4) 0.061(4) 0.001(3) 0.007(3) 0.003(3)
C20 0.075(5) 0.071(5) 0.084(5) -0.001(4) 0.031(4) 0.013(4)
C8 0.050(4) 0.067(4) 0.080(5) 0.002(4) 0.017(3) 0.002(3)
C17 0.055(4) 0.066(4) 0.120(7) -0.007(4) 0.016(4) -0.006(3)
C7 0.063(4) 0.073(4) 0.099(6) -0.002(4) 0.020(4) -0.006(4)
C19 0.098(6) 0.057(5) 0.107(6) 0.011(4) 0.051(5) 0.001(4)
C12 0.079(6) 0.077(5) 0.106(6) 0.004(4) 0.028(5) 0.024(4)
C6 0.056(4) 0.064(4) 0.108(6) -0.003(4) 0.005(4) -0.017(3)
C18 0.075(5) 0.059(4) 0.147(8) -0.004(5) 0.055(5) -0.002(4)
C13 0.076(5) 0.060(4) 0.119(6) 0.003(4) 0.044(5) 0.004(4)
C5 0.066(4) 0.068(4) 0.079(5) -0.020(4) 0.008(4) -0.003(4)
C11 0.075(5) 0.123(7) 0.088(6) -0.016(5) -0.005(4) 0.022(5)

loop_
_atom_type_symbol
_atom_type_description
_atom_type_scat_dispersion_real
_atom_type_scat_dispersion_imag
_atom_type_scat_source
C C 0.003 0.002 'International Tables Vol C Tables 4.2.6.8 and 6.1.1.4'
H H 0 0 'International Tables Vol C Tables 4.2.6.8 and 6.1.1.4'
Cu Cu 0.32 1.265 'International Tables Vol C Tables 4.2.6.8 and 6.1.1.4'
N N 0.006 0.003 'International Tables Vol C Tables 4.2.6.8 and 6.1.1.4'
O O 0.011 0.006 'International Tables Vol C Tables 4.2.6.8 and 6.1.1.4'

loop_
_exptl_crystal_face_index_h
_exptl_crystal_face_index_k
_exptl_crystal_face_index_l
_exptl_crystal_face_perp_dist
-1 1 7 0.02
1 -1 -7 0.143
2 3 -6 0.205
-1 -4 8 0.065
-2 1 -2 0.142
-1 3 -7 0.158
1 -1 2 0.091
1 0 0 0.16
0 3 5 0.097
-1 -5 -3 0.175
-8 1 -1 0.142
1 0 -6 0.15

loop_
_geom_angle_atom_site_label_1
_geom_angle_atom_site_label_2
_geom_angle_atom_site_label_3
_geom_angle
N3 Cu1 O2 164.42(18)
N3 Cu1 N5 82.2(2)
O2 Cu1 N5 100.4(2)
N3 Cu1 N4 80.3(2)
O2 Cu1 N4 96.36(19)
N5 Cu1 N4 162.5(2)
N3 Cu1 O4 91.17(19)
O2 Cu1 O4 104.1(2)
N5 Cu1 O4 90.8(2)
N4 Cu1 O4 89.73(19)
N3 Cu1 O1 111.76(18)
O2 Cu1 O1 53.40(17)
N5 Cu1 O1 87.7(2)
N4 Cu1 O1 98.58(19)
O4 Cu1 O1 156.56(19)
N3 Cu1 H18 95.1(10)
O2 Cu1 H18 90.6(10)
N5 Cu1 H18 16.4(9)
N4 Cu1 H18 169.1(10)
O4 Cu1 H18 80.4(10)
O1 Cu1 H18 92.3(10)
N2 O4 Cu1 119.6(4)
N1 O1 Cu1 80.3(4)
N1 O2 Cu1 109.9(4)
C1 N5 Cu1 108.4(4)
C1 N5 H18 109(4)
Cu1 N5 H18 104(4)
C1 N5 H19 110(3)
Cu1 N5 H19 113(3)
H18 N5 H19 112(5)
O3 N1 O1 124.0(7)
O3 N1 O2 119.7(7)
O1 N1 O2 116.3(6)
C3 N3 C2 126.3(5)
C3 N3 Cu1 117.1(4)
C2 N3 Cu1 116.4(4)
O6 N2 O5 118.4(7)
O6 N2 O4 121.5(7)
O5 N2 O4 119.9(6)
C5 N4 C4 118.2(5)
C5 N4 Cu1 129.7(5)
C4 N4 Cu1 112.1(4)
N3 C3 C4 115.0(5)
N3 C3 H5 122.5
C4 C3 H5 122.5
N3 C2 C9 110.6(5)
N3 C2 C1 103.5(4)
C9 C2 C1 115.1(5)
N3 C2 H11 109.2
C9 C2 H11 109.2
C1 C2 H11 109.2
N5 C1 C15 117.1(5)
N5 C1 C2 106.2(5)
C15 C1 C2 111.7(4)
N5 C1 H17 107.1
C15 C1 H17 107.1
C2 C1 H17 107.1
C9 C10 C11 120.6(6)
C9 C10 H10 119.7
C11 C10 H10 119.7
C20 C15 C16 118.0(6)
C20 C15 C1 123.9(6)
C16 C15 C1 118.0(5)
C17 C16 C15 121.1(6)
C17 C16 H16 119.4
C15 C16 H16 119.4
C10 C9 C14 117.9(6)
C10 C9 C2 122.9(5)
C14 C9 C2 119.2(5)
C13 C14 C9 121.8(6)
C13 C14 H6 119.1
C9 C14 H6 119.1
N4 C4 C8 122.6(5)
N4 C4 C3 114.4(5)
C8 C4 C3 122.9(6)
C15 C20 C19 120.8(7)
C15 C20 H12 119.6
C19 C20 H12 119.6
C7 C8 C4 117.5(6)
C7 C8 H1 121.3
C4 C8 H1 121.3
C18 C17 C16 120.0(7)
C18 C17 H15 120
C16 C17 H15 120
C6 C7 C8 120.3(6)
C6 C7 H2 119.9
C8 C7 H2 119.9
C18 C19 C20 119.9(7)
C18 C19 H13 120.1
C20 C19 H13 120.1
C11 C12 C13 118.8(7)
C11 C12 H8 120.6
C13 C12 H8 120.6
C7 C6 C5 118.8(6)
C7 C6 H3 120.6
C5 C6 H3 120.6
C17 C18 C19 120.1(7)
C17 C18 H14 119.9
C19 C18 H14 119.9
C12 C13 C14 119.9(6)
C12 C13 H7 120
C14 C13 H7 120
N4 C5 C6 122.6(6)
N4 C5 H4 118.7
C6 C5 H4 118.7
C12 C11 C10 120.9(7)
C12 C11 H9 119.6
C10 C11 H9 119.6

loop_
_geom_bond_atom_site_label_1
_geom_bond_atom_site_label_2
_geom_bond_distance
Cu1 N3 1.960(5)
Cu1 O2 1.978(4)
Cu1 N5 2.002(6)
Cu1 N4 2.014(5)
Cu1 O4 2.351(5)
Cu1 O1 2.645(5)
Cu1 H18 2.25(4)
O4 N2 1.217(6)
O1 N1 1.231(7)
O5 N2 1.196(6)
O2 N1 1.313(7)
O6 N2 1.180(7)
O3 N1 1.207(6)
N5 C1 1.480(8)
N5 H18 0.65(3)
N5 H19 0.97(5)
N3 C3 1.263(6)
N3 C2 1.468(6)
N4 C5 1.329(7)
N4 C4 1.357(6)
C3 C4 1.466(7)
C3 H5 0.93
C2 C9 1.504(7)
C2 C1 1.566(7)
C2 H11 0.98
C1 C15 1.522(7)
C1 H17 0.98
C10 C9 1.363(8)
C10 C11 1.407(9)
C10 H10 0.93
C15 C20 1.378(8)
C15 C16 1.393(8)
C16 C17 1.383(8)
C16 H16 0.93
C9 C14 1.392(7)
C14 C13 1.383(8)
C14 H6 0.93
C4 C8 1.391(7)
C20 C19 1.393(8)
C20 H12 0.93
C8 C7 1.380(8)
C8 H1 0.93
C17 C18 1.364(9)
C17 H15 0.93
C7 C6 1.372(8)
C7 H2 0.93
C19 C18 1.377(9)
C19 H13 0.93
C12 C11 1.372(9)
C12 C13 1.380(9)
C12 H8 0.93
C6 C5 1.383(8)
C6 H3 0.93
C18 H14 0.93
C13 H7 0.93
C5 H4 0.93
C11 H9 0.93

loop_
_geom_hbond_atom_site_label_D
_geom_hbond_atom_site_label_H
_geom_hbond_atom_site_label_A
_geom_hbond_distance_DH
_geom_hbond_distance_HA
_geom_hbond_distance_DA
_geom_hbond_angle_DHA
_geom_hbond_site_symmetry_A
C2 H11 O5 0.98 2.34 3.230(8) 150.3 3_657
C8 H1 O3 0.93 2.45 3.305(8) 152.4 1_556
N5 H18 O2 0.65(3) 2.40(4) 3.054(7) 174(4) 3_656

loop_
_geom_torsion_atom_site_label_1
_geom_torsion_atom_site_label_2
_geom_torsion_atom_site_label_3
_geom_torsion_atom_site_label_4
_geom_torsion
Cu1 O1 N1 O3 177.9(7)
Cu1 O1 N1 O2 -2.7(5)
Cu1 O2 N1 O3 -176.8(5)
Cu1 O2 N1 O1 3.7(7)
Cu1 O4 N2 O6 -1.9(9)
Cu1 O4 N2 O5 -176.8(5)
C2 N3 C3 C4 176.1(5)
Cu1 N3 C3 C4 -9.8(6)
C3 N3 C2 C9 -92.0(6)
Cu1 N3 C2 C9 93.8(4)
C3 N3 C2 C1 144.2(5)
Cu1 N3 C2 C1 -29.9(5)
Cu1 N5 C1 C15 -173.6(4)
Cu1 N5 C1 C2 -48.1(5)
N3 C2 C1 N5 49.1(6)
C9 C2 C1 N5 -71.6(6)
N3 C2 C1 C15 177.9(5)
C9 C2 C1 C15 57.2(7)
N5 C1 C15 C20 12.1(8)
C2 C1 C15 C20 -110.6(6)
N5 C1 C15 C16 -170.1(5)
C2 C1 C15 C16 67.1(6)
C20 C15 C16 C17 0.5(8)
C1 C15 C16 C17 -177.4(5)
C11 C10 C9 C14 1.2(9)
C11 C10 C9 C2 179.7(6)
N3 C2 C9 C10 -18.7(8)
C1 C2 C9 C10 98.1(6)
N3 C2 C9 C14 159.8(5)
C1 C2 C9 C14 -83.4(6)
C10 C9 C14 C13 -2.0(9)
C2 C9 C14 C13 179.4(5)
C5 N4 C4 C8 0.7(8)
Cu1 N4 C4 C8 -177.1(4)
C5 N4 C4 C3 -178.1(5)
Cu1 N4 C4 C3 4.1(5)
N3 C3 C4 N4 3.5(7)
N3 C3 C4 C8 -175.3(5)
C16 C15 C20 C19 -1.4(8)
C1 C15 C20 C19 176.4(5)
N4 C4 C8 C7 -2.0(8)
C3 C4 C8 C7 176.7(5)
C15 C16 C17 C18 1.2(9)
C4 C8 C7 C6 1.6(9)
C15 C20 C19 C18 0.6(9)
C8 C7 C6 C5 0.1(9)
C16 C17 C18 C19 -1.9(10)
C20 C19 C18 C17 1.1(10)
C11 C12 C13 C14 -0.8(11)
C9 C14 C13 C12 1.8(10)
C4 N4 C5 C6 1.0(8)
Cu1 N4 C5 C6 178.4(4)
C7 C6 C5 N4 -1.4(10)
C13 C12 C11 C10 0.0(11)
C9 C10 C11 C12 -0.2(11)
